data_7011104
loop_
_publ_author_name
'Roland Kr\"amer'
'Igor O. Fritsky'
'Hans Pritzkow'
'Larisa A. Kovbasyuk'

_publ_section_title
;
 Control of molecular topology by stereochemical preferences of metal
 ions: double helical versus side-by-side structures in tetranuclear
 copper(II) and nickel(II) complexes
;
_journal_issue 7
_journal_name_full 'J. Chem. Soc., Dalton Trans.'
_journal_page_first 1307
_journal_page_last 1314
_journal_paper_doi 10.1039/b107593b
_journal_year 2002
_chemical_formula_sum 'C120 H153 Cu12 N60 O76.5'
_chemical_formula_weight 4422.50
_chemical_name_systematic
; 
bis[di(aqua)copper(II){N,N'-bis[5-(2-Pyridyl)-4H-pyrazole-3-carbonyl]-1,2
-diaminoethane(2-)}] tetranitrate tetrahydrate
;
_space_group_IT_number 167
_symmetry_cell_setting hexagonal
_symmetry_space_group_name_Hall '-R 3 2"c'
_symmetry_space_group_name_H-M 'R -3 c :H'
_atom_sites_solution_hydrogens geom
_atom_sites_solution_primary direct
_atom_sites_solution_secondary difmap
_audit_creation_method SHELXL-97
_cell_angle_alpha 90.00
_cell_angle_beta 90.00
_cell_angle_gamma 120.00
_cell_formula_units_Z 6
_cell_length_a 29.828(4)
_cell_length_b 29.828(4)
_cell_length_c 33.759(7)
_cell_measurement_temperature 293(2)
_cell_volume 26012(7)
_computing_structure_refinement 'SHELXL-97 (Sheldrick, 1997)'
_computing_structure_solution 'SHELXS-97 (Sheldrick, 1990)'
_diffrn_ambient_temperature 293(2)
_diffrn_measured_fraction_theta_full 0.997
_diffrn_measured_fraction_theta_max 0.997
_diffrn_measurement_device 'P4 Bruker diffractometer'
_diffrn_measurement_method 'profile data from theta/2theta scans'
_diffrn_radiation_monochromator graphite
_diffrn_radiation_source 'fine-focus sealed tube'
_diffrn_radiation_type MoK\a
_diffrn_radiation_wavelength 0.71073
_diffrn_reflns_av_R_equivalents 0.0000
_diffrn_reflns_av_sigmaI/netI 0.0622
_diffrn_reflns_limit_h_max 0
_diffrn_reflns_limit_h_min -34
_diffrn_reflns_limit_k_max 39
_diffrn_reflns_limit_k_min 0
_diffrn_reflns_limit_l_max 44
_diffrn_reflns_limit_l_min 0
_diffrn_reflns_number 7214
_diffrn_reflns_theta_full 28.34
_diffrn_reflns_theta_max 28.34
_diffrn_reflns_theta_min 2.17
_exptl_absorpt_coefficient_mu 1.552
_exptl_crystal_colour blue
_exptl_crystal_density_diffrn 1.694
_exptl_crystal_density_method 'not measured'
_exptl_crystal_description block
_exptl_crystal_F_000 13518
_exptl_crystal_size_max 0.30
_exptl_crystal_size_mid 0.30
_exptl_crystal_size_min 0.20
_refine_diff_density_max 1.028
_refine_diff_density_min -0.668
_refine_diff_density_rms 0.078
_refine_ls_extinction_method none
_refine_ls_goodness_of_fit_ref 0.835
_refine_ls_hydrogen_treatment mixed
_refine_ls_matrix_type full
_refine_ls_number_parameters 416
_refine_ls_number_reflns 7214
_refine_ls_number_restraints 0
_refine_ls_restrained_S_all 0.835
_refine_ls_R_factor_all 0.1118
_refine_ls_R_factor_gt 0.0485
_refine_ls_shift/su_max 0.001
_refine_ls_shift/su_mean 0.000
_refine_ls_structure_factor_coef Fsqd
_refine_ls_weighting_details 'calc w=1/[\s^2^(Fo^2^)+(0.0883P)^2^+0.0000P] where P=(Fo^2^+2Fc^2^)/3'
_refine_ls_weighting_scheme calc
_refine_ls_wR_factor_gt 0.1333
_refine_ls_wR_factor_ref 0.1498
_reflns_number_gt 3345
_reflns_number_total 7214
_reflns_threshold_expression >2sigma(I)
_cod_data_source_file b107593b.txt
_cod_data_source_block 3b
_cod_original_sg_symbol_H-M R-3c
_cod_original_formula_sum 'C120 H153 Cu12 N60 O76.50'
_cod_database_code 7011104

loop_
_symmetry_equiv_pos_as_xyz
'x, y, z'
'-y, x-y, z'
'-x+y, -x, z'
'y, x, -z+1/2'
'x-y, -y, -z+1/2'
'-x, -x+y, -z+1/2'
'x+2/3, y+1/3, z+1/3'
'-y+2/3, x-y+1/3, z+1/3'
'-x+y+2/3, -x+1/3, z+1/3'
'y+2/3, x+1/3, -z+5/6'
'x-y+2/3, -y+1/3, -z+5/6'
'-x+2/3, -x+y+1/3, -z+5/6'
'x+1/3, y+2/3, z+2/3'
'-y+1/3, x-y+2/3, z+2/3'
'-x+y+1/3, -x+2/3, z+2/3'
'y+1/3, x+2/3, -z+7/6'
'x-y+1/3, -y+2/3, -z+7/6'
'-x+1/3, -x+y+2/3, -z+7/6'
'-x, -y, -z'
'y, -x+y, -z'
'x-y, x, -z'
'-y, -x, z-1/2'
'-x+y, y, z-1/2'
'x, x-y, z-1/2'
'-x+2/3, -y+1/3, -z+1/3'
'y+2/3, -x+y+1/3, -z+1/3'
'x-y+2/3, x+1/3, -z+1/3'
'-y+2/3, -x+1/3, z-1/6'
'-x+y+2/3, y+1/3, z-1/6'
'x+2/3, x-y+1/3, z-1/6'
'-x+1/3, -y+2/3, -z+2/3'
'y+1/3, -x+y+2/3, -z+2/3'
'x-y+1/3, x+2/3, -z+2/3'
'-y+1/3, -x+2/3, z+1/6'
'-x+y+1/3, y+2/3, z+1/6'
'x+1/3, x-y+2/3, z+1/6'

loop_
_atom_site_label
_atom_site_type_symbol
_atom_site_fract_x
_atom_site_fract_y
_atom_site_fract_z
_atom_site_U_iso_or_equiv
_atom_site_adp_type
_atom_site_occupancy
_atom_site_symmetry_multiplicity
_atom_site_calc_flag
_atom_site_refinement_flags
_atom_site_disorder_assembly
_atom_site_disorder_group
Cu1 Cu 0.029237(17) 0.647806(17) 0.022433(16) 0.05120(17) Uani 1 1 d . . .
Cu2 Cu 0.082816(18) 0.798772(18) 0.025667(16) 0.05314(17) Uani 1 1 d . . .
O1 O 0.0233(2) 0.6414(2) -0.04255(11) 0.149(2) Uani 1 1 d . . .
H1A H 0.0258 0.6129 -0.0619 0.050 Uiso 1 1 d . . .
O2 O 0.09380(19) 0.82092(17) -0.03747(12) 0.0757(11) Uani 1 1 d . . .
H2A H 0.103(2) 0.8074(19) -0.0460(15) 0.056(19) Uiso 1 1 d . . .
H2B H 0.0642(18) 0.8124(18) -0.0490(14) 0.073(17) Uiso 1 1 d . . .
O31 O 0.15617(10) 0.85448(10) 0.03730(8) 0.0530(7) Uani 1 1 d . . .
O61 O -0.04483(10) 0.59093(10) 0.03349(8) 0.0534(7) Uani 1 1 d . . .
O71 O 0.04409(16) 0.51918(16) -0.09923(16) 0.1195(15) Uani 1 1 d . . .
O73 O 0.1128(3) 0.5934(4) -0.0852(2) 0.278(5) Uani 1 1 d . . .
O74 O 0.0335(3) 0.5823(3) -0.0909(2) 0.226(4) Uani 1 1 d . . .
O81 O 0.01441(18) 0.8612(2) -0.06781(19) 0.162(2) Uani 1 1 d . . .
O83 O 0.0039(2) 0.7876(2) -0.0797(2) 0.182(3) Uani 1 1 d . . .
O84 O -0.02872(15) 0.81742(17) -0.11885(15) 0.1203(15) Uani 1 1 d . . .
O1W O -0.0295(3) 0.9103(3) -0.1419(2) 0.234(3) Uani 1 1 d . . .
H1W1 H -0.0235 0.8848 -0.1273 0.050 Uiso 1 1 d . . .
H2W1 H -0.0104 0.9210 -0.1631 0.050 Uiso 1 1 d . . .
O2W O 0.0000 1.0000 -0.1004(3) 0.195(4) Uiso 1 3 d S . .
O3W O 0.0233(7) 0.9467(7) -0.2128(6) 0.347(15) Uiso 0.66(3) 1 d P . .
O4W O -0.0647(10) 0.8988(9) -0.2255(7) 0.48(2) Uiso 0.75(3) 1 d P . .
N11 N 0.07139(12) 0.61157(12) 0.02569(10) 0.0498(8) Uani 1 1 d . . .
N21 N 0.09843(12) 0.70683(13) 0.02468(11) 0.0582(9) Uani 1 1 d . . .
N22 N 0.11572(12) 0.75735(13) 0.02806(11) 0.0584(9) Uani 1 1 d . . .
N33 N 0.23730(14) 0.86876(14) 0.04692(11) 0.0533(9) Uani 1 1 d . . .
H33N H 0.2548(15) 0.8568(15) 0.0448(12) 0.048(13) Uiso 1 1 d . . .
N41 N 0.04217(12) 0.83465(12) 0.03591(10) 0.0491(8) Uani 1 1 d . . .
N51 N 0.01394(12) 0.73935(12) 0.02899(10) 0.0511(8) Uani 1 1 d . . .
N52 N -0.00364(12) 0.68893(11) 0.02922(10) 0.0505(8) Uani 1 1 d . . .
N63 N -0.12417(13) 0.57797(13) 0.04919(11) 0.0517(9) Uani 1 1 d . . .
H63N H -0.1389(13) 0.5926(13) 0.0568(10) 0.029(10) Uiso 1 1 d . . .
N72 N 0.0633(3) 0.5628(2) -0.09116(15) 0.1131(19) Uani 1 1 d . . .
N82 N -0.00410(17) 0.8236(3) -0.08790(18) 0.1006(16) Uani 1 1 d . . .
C12 C 0.12353(15) 0.64414(16) 0.02415(11) 0.0478(9) Uani 1 1 d . . .
C13 C 0.15713(17) 0.62522(18) 0.02130(13) 0.0608(11) Uani 1 1 d . . .
H13 H 0.1927 0.6478 0.0202 0.073 Uiso 1 1 calc R . .
C14 C 0.1373(2) 0.5723(2) 0.02011(14) 0.0737(14) Uani 1 1 d . . .
H14 H 0.1594 0.5590 0.0176 0.088 Uiso 1 1 calc R . .
C15 C 0.0847(2) 0.53954(19) 0.02260(15) 0.0733(13) Uani 1 1 d . . .
H15 H 0.0709 0.5038 0.0227 0.088 Uiso 1 1 calc R . .
C16 C 0.05304(18) 0.56064(16) 0.02500(13) 0.0620(12) Uani 1 1 d . . .
H16 H 0.0174 0.5385 0.0262 0.074 Uiso 1 1 calc R . .
C23 C 0.16747(14) 0.78177(15) 0.03172(11) 0.0482(9) Uani 1 1 d . . .
C24 C 0.18402(15) 0.74606(15) 0.03062(11) 0.0483(9) Uani 1 1 d . . .
H24 H 0.2177 0.7521 0.0323 0.058 Uiso 1 1 calc R . .
C25 C 0.13867(15) 0.69919(15) 0.02645(12) 0.0479(9) Uani 1 1 d . . .
C32 C 0.18822(15) 0.83837(15) 0.03841(11) 0.0493(10) Uani 1 1 d . . .
C34 C 0.25843(15) 0.92195(15) 0.06103(11) 0.0567(11) Uani 1 1 d . . .
H34A H 0.2395 0.9370 0.0488 0.068 Uiso 1 1 calc R . .
H34B H 0.2943 0.9423 0.0529 0.068 Uiso 1 1 calc R . .
C42 C -0.01009(14) 0.80291(15) 0.03859(11) 0.0466(9) Uani 1 1 d . . .
C43 C -0.04300(16) 0.82195(16) 0.04362(13) 0.0557(10) Uani 1 1 d . . .
H43 H -0.0786 0.7998 0.0451 0.067 Uiso 1 1 calc R . .
C44 C -0.02190(19) 0.87515(18) 0.04651(14) 0.0688(13) Uani 1 1 d . . .
H44 H -0.0435 0.8890 0.0501 0.083 Uiso 1 1 calc R . .
C45 C 0.02977(19) 0.90693(17) 0.04409(15) 0.0715(13) Uani 1 1 d . . .
H45 H 0.0441 0.9426 0.0463 0.086 Uiso 1 1 calc R . .
C46 C 0.06101(17) 0.88561(16) 0.03832(13) 0.0604(11) Uani 1 1 d . . .
H46 H 0.0965 0.9076 0.0360 0.072 Uiso 1 1 calc R . .
C53 C -0.05476(13) 0.66418(14) 0.03688(11) 0.0445(9) Uani 1 1 d . . .
C54 C -0.07063(14) 0.70045(14) 0.04156(11) 0.0457(9) Uani 1 1 d . . .
H54 H -0.1038 0.6944 0.0469 0.055 Uiso 1 1 calc R . .
C55 C -0.02578(14) 0.74752(14) 0.03655(11) 0.0444(9) Uani 1 1 d . . .
C62 C -0.07569(14) 0.60789(14) 0.03948(11) 0.0457(9) Uani 1 1 d . . .
C64 C -0.14630(15) 0.52418(14) 0.06137(12) 0.0575(11) Uani 1 1 d . . .
H64A H -0.1281 0.5090 0.0483 0.069 Uiso 1 1 calc R . .
H64B H -0.1824 0.5049 0.0534 0.069 Uiso 1 1 calc R . .

loop_
_atom_site_aniso_label
_atom_site_aniso_U_11
_atom_site_aniso_U_22
_atom_site_aniso_U_33
_atom_site_aniso_U_23
_atom_site_aniso_U_13
_atom_site_aniso_U_12
Cu1 0.0412(3) 0.0423(3) 0.0714(4) 0.0003(2) 0.0041(2) 0.0218(2)
Cu2 0.0386(3) 0.0408(3) 0.0784(4) 0.0009(2) 0.0032(2) 0.0187(2)
O1 0.225(5) 0.288(6) 0.064(2) -0.005(3) 0.000(3) 0.226(5)
O2 0.075(3) 0.083(3) 0.070(2) -0.010(2) -0.001(2) 0.041(2)
O31 0.0415(15) 0.0436(15) 0.0705(19) -0.0016(13) -0.0018(13) 0.0189(13)
O61 0.0448(16) 0.0426(15) 0.0731(19) -0.0037(13) 0.0008(14) 0.0221(13)
O71 0.106(3) 0.061(2) 0.191(5) -0.021(3) -0.018(3) 0.041(2)
O73 0.166(7) 0.325(11) 0.163(6) 0.023(6) -0.068(5) -0.013(7)
O74 0.331(10) 0.256(8) 0.216(7) -0.143(6) -0.110(7) 0.242(8)
O81 0.086(3) 0.140(4) 0.211(6) -0.089(4) -0.019(4) 0.019(3)
O83 0.135(5) 0.105(4) 0.237(7) 0.018(4) -0.100(5) 0.009(3)
O84 0.072(3) 0.113(3) 0.144(4) 0.008(3) -0.032(3) 0.022(2)
O1W 0.274(8) 0.223(7) 0.270(8) 0.112(6) 0.103(7) 0.172(7)
N11 0.053(2) 0.0487(19) 0.053(2) -0.0019(16) -0.0007(16) 0.0298(17)
N21 0.0407(19) 0.0430(19) 0.093(3) 0.0010(18) 0.0043(17) 0.0223(16)
N22 0.0374(18) 0.045(2) 0.091(3) 0.0039(18) 0.0046(17) 0.0198(16)
N33 0.041(2) 0.053(2) 0.057(2) 0.0017(17) 0.0002(16) 0.0175(18)
N41 0.0460(19) 0.0428(19) 0.060(2) -0.0021(16) 0.0005(15) 0.0229(16)
N51 0.0384(17) 0.0383(18) 0.074(2) -0.0024(16) 0.0038(16) 0.0174(15)
N52 0.0384(18) 0.0376(18) 0.074(2) 0.0027(16) 0.0060(16) 0.0175(15)
N63 0.0373(18) 0.043(2) 0.071(2) -0.0019(17) 0.0010(17) 0.0165(16)
N72 0.167(6) 0.118(5) 0.084(4) -0.029(3) -0.018(4) 0.093(5)
N82 0.044(3) 0.107(5) 0.112(4) 0.003(4) -0.015(3) 0.009(3)
C12 0.050(2) 0.059(3) 0.044(2) -0.0017(19) -0.0005(18) 0.034(2)
C13 0.057(3) 0.072(3) 0.065(3) -0.001(2) -0.007(2) 0.041(2)
C14 0.089(4) 0.080(3) 0.083(3) -0.014(3) -0.020(3) 0.064(3)
C15 0.094(4) 0.059(3) 0.086(3) -0.006(3) -0.012(3) 0.052(3)
C16 0.065(3) 0.051(3) 0.073(3) -0.001(2) -0.006(2) 0.031(2)
C23 0.036(2) 0.049(2) 0.052(2) 0.0004(18) 0.0035(17) 0.0156(18)
C24 0.044(2) 0.057(2) 0.047(2) -0.0013(19) -0.0001(17) 0.028(2)
C25 0.044(2) 0.053(2) 0.052(2) 0.0006(19) 0.0017(18) 0.028(2)
C32 0.041(2) 0.051(2) 0.046(2) 0.0029(19) 0.0048(18) 0.016(2)
C34 0.043(2) 0.048(2) 0.061(2) 0.005(2) -0.0035(19) 0.0096(19)
C42 0.044(2) 0.048(2) 0.048(2) -0.0037(18) 0.0022(18) 0.0233(19)
C43 0.051(2) 0.058(3) 0.067(3) 0.000(2) 0.007(2) 0.034(2)
C44 0.077(3) 0.065(3) 0.082(3) 0.002(3) 0.015(3) 0.049(3)
C45 0.077(3) 0.045(2) 0.100(4) 0.000(2) 0.007(3) 0.036(3)
C46 0.053(3) 0.051(3) 0.074(3) -0.002(2) 0.001(2) 0.024(2)
C53 0.037(2) 0.046(2) 0.047(2) -0.0017(17) -0.0001(17) 0.0181(18)
C54 0.036(2) 0.048(2) 0.052(2) -0.0015(19) 0.0006(18) 0.0206(18)
C55 0.043(2) 0.045(2) 0.048(2) 0.0013(18) 0.0024(17) 0.0240(18)
C62 0.036(2) 0.041(2) 0.052(2) -0.0028(18) -0.0054(18) 0.0136(18)
C64 0.040(2) 0.041(2) 0.081(3) -0.007(2) -0.001(2) 0.0125(18)

loop_
_atom_type_symbol
_atom_type_description
_atom_type_scat_dispersion_real
_atom_type_scat_dispersion_imag
_atom_type_scat_source
C C 0.0033 0.0016 'International Tables Vol C Tables 4.2.6.8 and 6.1.1.4'
H H 0.0000 0.0000 'International Tables Vol C Tables 4.2.6.8 and 6.1.1.4'
N N 0.0061 0.0033 'International Tables Vol C Tables 4.2.6.8 and 6.1.1.4'
O O 0.0106 0.0060 'International Tables Vol C Tables 4.2.6.8 and 6.1.1.4'
Cu Cu 0.3201 1.2651 'International Tables Vol C Tables 4.2.6.8 and 6.1.1.4'

loop_
_geom_angle_atom_site_label_1
_geom_angle_atom_site_label_2
_geom_angle_atom_site_label_3
_geom_angle
_geom_angle_site_symmetry_1
_geom_angle_site_symmetry_3
_geom_angle_publ_flag
N52 Cu1 N21 93.84(13) . . ?
N52 Cu1 N11 168.31(14) . . ?
N21 Cu1 N11 79.58(13) . . ?
N52 Cu1 O61 79.82(12) . . ?
N21 Cu1 O61 166.27(13) . . ?
N11 Cu1 O61 104.43(12) . . ?
N52 Cu1 O1 97.46(14) . . ?
N21 Cu1 O1 97.0(2) . . ?
N11 Cu1 O1 92.95(13) . . ?
O61 Cu1 O1 95.95(18) . . ?
N52 Cu1 Cu2 46.95(9) . . ?
N21 Cu1 Cu2 47.31(9) . . ?
N11 Cu1 Cu2 126.83(9) . . ?
O61 Cu1 Cu2 126.55(8) . . ?
O1 Cu1 Cu2 95.51(15) . . ?
N52 Cu1 Cu1 52.11(10) . 16_454 ?
N21 Cu1 Cu1 92.11(11) . 16_454 ?
N11 Cu1 Cu1 118.01(9) . 16_454 ?
O61 Cu1 Cu1 74.36(8) . 16_454 ?
O1 Cu1 Cu1 148.88(9) . 16_454 ?
Cu2 Cu1 Cu1 69.356(11) . 16_454 ?
N52 Cu1 Cu2 82.70(10) . 16_454 ?
N21 Cu1 Cu2 50.80(11) . 16_454 ?
N11 Cu1 Cu2 85.66(9) . 16_454 ?
O61 Cu1 Cu2 115.90(8) . 16_454 ?
O1 Cu1 Cu2 147.48(16) . 16_454 ?
Cu2 Cu1 Cu2 60.953(15) . 16_454 ?
Cu1 Cu1 Cu2 47.350(12) 16_454 16_454 ?
N22 Cu2 N51 93.34(14) . . ?
N22 Cu2 N41 166.38(14) . . ?
N51 Cu2 N41 80.25(13) . . ?
N22 Cu2 O31 80.19(12) . . ?
N51 Cu2 O31 164.25(13) . . ?
N41 Cu2 O31 102.86(12) . . ?
N22 Cu2 O2 100.69(18) . . ?
N51 Cu2 O2 105.14(16) . . ?
N41 Cu2 O2 92.61(17) . . ?
O31 Cu2 O2 90.23(14) . . ?
N22 Cu2 Cu1 46.86(10) . . ?
N51 Cu2 Cu1 47.02(9) . . ?
N41 Cu2 Cu1 127.13(9) . . ?
O31 Cu2 Cu1 126.71(8) . . ?
O2 Cu2 Cu1 103.24(12) . . ?
N22 Cu2 Cu2 54.50(11) . 16_454 ?
N51 Cu2 Cu2 91.18(10) . 16_454 ?
N41 Cu2 Cu2 113.25(10) . 16_454 ?
O31 Cu2 Cu2 73.34(8) . 16_454 ?
O2 Cu2 Cu2 151.62(14) . 16_454 ?
Cu1 Cu2 Cu2 71.034(12) . 16_454 ?
Cu1 O1 H1A 128.6 . . ?
Cu2 O2 H2A 107(5) . . ?
Cu2 O2 H2B 111(3) . . ?
H2A O2 H2B 107(6) . . ?
C32 O31 Cu2 114.0(2) . . ?
C62 O61 Cu1 113.5(2) . . ?
N72 O74 H1A 131.4 . . ?
H1W1 O1W H2W1 110.7 . . ?
C16 N11 C12 119.0(3) . . ?
C16 N11 Cu1 126.5(3) . . ?
C12 N11 Cu1 114.1(2) . . ?
C25 N21 N22 108.5(3) . . ?
C25 N21 Cu1 119.3(3) . . ?
N22 N21 Cu1 131.9(3) . . ?
N21 N22 C23 108.1(3) . . ?
N21 N22 Cu2 133.6(3) . . ?
C23 N22 Cu2 118.2(3) . . ?
C32 N33 C34 123.2(4) . . ?
C32 N33 H33N 116(3) . . ?
C34 N33 H33N 121(3) . . ?
C46 N41 C42 118.1(3) . . ?
C46 N41 Cu2 126.5(3) . . ?
C42 N41 Cu2 115.3(2) . . ?
N52 N51 C55 108.7(3) . . ?
N52 N51 Cu2 132.8(2) . . ?
C55 N51 Cu2 118.2(3) . . ?
N51 N52 C53 108.8(3) . . ?
N51 N52 Cu1 133.1(2) . . ?
C53 N52 Cu1 118.1(2) . . ?
C62 N63 C64 124.1(4) . . ?
C62 N63 H63N 115(2) . . ?
C64 N63 H63N 116(2) . . ?
O71 N72 O74 116.4(7) . . ?
O71 N72 O73 124.9(8) . . ?
O74 N72 O73 118.5(8) . . ?
O81 N82 O84 125.8(8) . . ?
O81 N82 O83 119.4(7) . . ?
O84 N82 O83 114.6(7) . . ?
N11 C12 C13 121.0(4) . . ?
N11 C12 C25 113.4(3) . . ?
C13 C12 C25 125.5(4) . . ?
C12 C13 C14 119.1(4) . . ?
C12 C13 H13 120.5 . . ?
C14 C13 H13 120.5 . . ?
C15 C14 C13 119.8(4) . . ?
C15 C14 H14 120.1 . . ?
C13 C14 H14 120.1 . . ?
C14 C15 C16 118.6(4) . . ?
C14 C15 H15 120.7 . . ?
C16 C15 H15 120.7 . . ?
N11 C16 C15 122.5(4) . . ?
N11 C16 H16 118.7 . . ?
C15 C16 H16 118.7 . . ?
N22 C23 C24 109.7(3) . . ?
N22 C23 C32 109.9(3) . . ?
C24 C23 C32 140.2(4) . . ?
C23 C24 C25 103.7(3) . . ?
C23 C24 H24 128.2 . . ?
C25 C24 H24 128.2 . . ?
N21 C25 C24 110.0(4) . . ?
N21 C25 C12 112.9(3) . . ?
C24 C25 C12 137.1(4) . . ?
O31 C32 N33 122.5(4) . . ?
O31 C32 C23 117.3(3) . . ?
N33 C32 C23 120.1(4) . . ?
N33 C34 C34 112.6(3) . 16_454 ?
N33 C34 H34A 109.1 . . ?
C34 C34 H34A 109.1 16_454 . ?
N33 C34 H34B 109.1 . . ?
C34 C34 H34B 109.1 16_454 . ?
H34A C34 H34B 107.8 . . ?
N41 C42 C43 121.9(4) . . ?
N41 C42 C55 112.7(3) . . ?
C43 C42 C55 125.3(4) . . ?
C42 C43 C44 118.3(4) . . ?
C42 C43 H43 120.8 . . ?
C44 C43 H43 120.8 . . ?
C45 C44 C43 120.3(4) . . ?
C45 C44 H44 119.8 . . ?
C43 C44 H44 119.8 . . ?
C44 C45 C46 118.8(4) . . ?
C44 C45 H45 120.6 . . ?
C46 C45 H45 120.6 . . ?
N41 C46 C45 122.5(4) . . ?
N41 C46 H46 118.8 . . ?
C45 C46 H46 118.8 . . ?
N52 C53 C54 109.2(3) . . ?
N52 C53 C62 110.8(3) . . ?
C54 C53 C62 139.9(3) . . ?
C55 C54 C53 104.1(3) . . ?
C55 C54 H54 128.0 . . ?
C53 C54 H54 128.0 . . ?
N51 C55 C54 109.4(3) . . ?
N51 C55 C42 113.3(3) . . ?
C54 C55 C42 137.3(3) . . ?
O61 C62 N63 123.0(4) . . ?
O61 C62 C53 117.8(3) . . ?
N63 C62 C53 119.2(4) . . ?
N63 C64 C64 110.7(3) . 16_454 ?
N63 C64 H64A 109.5 . . ?
C64 C64 H64A 109.5 16_454 . ?
N63 C64 H64B 109.5 . . ?
C64 C64 H64B 109.5 16_454 . ?
H64A C64 H64B 108.1 . . ?

loop_
_geom_bond_atom_site_label_1
_geom_bond_atom_site_label_2
_geom_bond_distance
_geom_bond_site_symmetry_2
_geom_bond_publ_flag
Cu1 N52 1.929(3) . ?
Cu1 N21 1.932(3) . ?
Cu1 N11 2.030(3) . ?
Cu1 O61 2.037(3) . ?
Cu1 O1 2.201(4) . ?
Cu1 Cu2 3.9556(8) . ?
Cu1 Cu1 4.8044(12) 16_454 ?
Cu1 Cu2 5.0328(10) 16_454 ?
Cu2 N22 1.926(3) . ?
Cu2 N51 1.932(3) . ?
Cu2 N41 2.008(3) . ?
Cu2 O31 2.017(3) . ?
Cu2 O2 2.207(4) . ?
Cu2 Cu2 4.6523(13) 16_454 ?
O1 H1A 1.1026 . ?
O2 H2A 0.65(4) . ?
O2 H2B 0.88(5) . ?
O31 C32 1.267(4) . ?
O61 C62 1.269(4) . ?
O71 N72 1.161(6) . ?
O73 N72 1.307(8) . ?
O74 N72 1.283(7) . ?
O74 H1A 1.4330 . ?
O81 N82 1.184(6) . ?
O83 N82 1.242(7) . ?
O84 N82 1.237(6) . ?
O1W H1W1 0.9947 . ?
O1W H2W1 0.8702 . ?
N11 C16 1.333(5) . ?
N11 C12 1.362(5) . ?
N21 C25 1.330(5) . ?
N21 N22 1.332(4) . ?
N22 C23 1.343(4) . ?
N33 C32 1.311(5) . ?
N33 C34 1.464(5) . ?
N33 H33N 0.77(4) . ?
N41 C46 1.334(5) . ?
N41 C42 1.364(5) . ?
N51 N52 1.322(4) . ?
N51 C55 1.348(4) . ?
N52 C53 1.346(4) . ?
N63 C62 1.306(5) . ?
N63 C64 1.456(5) . ?
N63 H63N 0.80(3) . ?
C12 C13 1.377(5) . ?
C12 C25 1.471(5) . ?
C13 C14 1.381(6) . ?
C13 H13 0.9300 . ?
C14 C15 1.374(6) . ?
C14 H14 0.9300 . ?
C15 C16 1.375(6) . ?
C15 H15 0.9300 . ?
C16 H16 0.9300 . ?
C23 C24 1.381(5) . ?
C23 C32 1.497(5) . ?
C24 C25 1.383(5) . ?
C24 H24 0.9300 . ?
C34 C34 1.514(8) 16_454 ?
C34 H34A 0.9700 . ?
C34 H34B 0.9700 . ?
C42 C43 1.368(5) . ?
C42 C55 1.477(5) . ?
C43 C44 1.387(6) . ?
C43 H43 0.9300 . ?
C44 C45 1.349(6) . ?
C44 H44 0.9300 . ?
C45 C46 1.379(6) . ?
C45 H45 0.9300 . ?
C46 H46 0.9300 . ?
C53 C54 1.390(5) . ?
C53 C62 1.472(5) . ?
C54 C55 1.382(5) . ?
C54 H54 0.9300 . ?
C64 C64 1.496(8) 16_454 ?
C64 H64A 0.9700 . ?
C64 H64B 0.9700 . ?

loop_
_geom_torsion_atom_site_label_1
_geom_torsion_atom_site_label_2
_geom_torsion_atom_site_label_3
_geom_torsion_atom_site_label_4
_geom_torsion
_geom_torsion_site_symmetry_1
_geom_torsion_site_symmetry_2
_geom_torsion_site_symmetry_3
_geom_torsion_site_symmetry_4
_geom_torsion_publ_flag
N52 Cu1 Cu2 N22 167.4(2) . . . . ?
N21 Cu1 Cu2 N22 -3.2(2) . . . . ?
N11 Cu1 Cu2 N22 0.29(19) . . . . ?
O61 Cu1 Cu2 N22 160.83(18) . . . . ?
O1 Cu1 Cu2 N22 -97.6(2) . . . . ?
Cu1 Cu1 Cu2 N22 110.46(15) 16_454 . . . ?
Cu2 Cu1 Cu2 N22 58.70(15) 16_454 . . . ?
N52 Cu1 Cu2 N51 -1.8(2) . . . . ?
N21 Cu1 Cu2 N51 -172.4(2) . . . . ?
N11 Cu1 Cu2 N51 -168.90(18) . . . . ?
O61 Cu1 Cu2 N51 -8.36(17) . . . . ?
O1 Cu1 Cu2 N51 93.24(18) . . . . ?
Cu1 Cu1 Cu2 N51 -58.73(14) 16_454 . . . ?
Cu2 Cu1 Cu2 N51 -110.49(14) 16_454 . . . ?
N52 Cu1 Cu2 N41 3.39(18) . . . . ?
N21 Cu1 Cu2 N41 -167.1(2) . . . . ?
N11 Cu1 Cu2 N41 -163.68(16) . . . . ?
O61 Cu1 Cu2 N41 -3.14(16) . . . . ?
O1 Cu1 Cu2 N41 98.46(17) . . . . ?
Cu1 Cu1 Cu2 N41 -53.51(12) 16_454 . . . ?
Cu2 Cu1 Cu2 N41 -105.27(12) 16_454 . . . ?
N52 Cu1 Cu2 O31 159.28(17) . . . . ?
N21 Cu1 Cu2 O31 -11.26(18) . . . . ?
N11 Cu1 Cu2 O31 -7.78(15) . . . . ?
O61 Cu1 Cu2 O31 152.75(14) . . . . ?
O1 Cu1 Cu2 O31 -105.64(15) . . . . ?
Cu1 Cu1 Cu2 O31 102.38(10) 16_454 . . . ?
Cu2 Cu1 Cu2 O31 50.62(10) 16_454 . . . ?
N52 Cu1 Cu2 O2 -100.3(2) . . . . ?
N21 Cu1 Cu2 O2 89.1(2) . . . . ?
N11 Cu1 Cu2 O2 92.62(18) . . . . ?
O61 Cu1 Cu2 O2 -106.85(17) . . . . ?
O1 Cu1 Cu2 O2 -5.24(18) . . . . ?
Cu1 Cu1 Cu2 O2 -157.21(14) 16_454 . . . ?
Cu2 Cu1 Cu2 O2 151.02(14) 16_454 . . . ?
N52 Cu1 Cu2 Cu2 108.66(14) . . . 16_454 ?
N21 Cu1 Cu2 Cu2 -61.88(15) . . . 16_454 ?
N11 Cu1 Cu2 Cu2 -58.41(12) . . . 16_454 ?
O61 Cu1 Cu2 Cu2 102.13(10) . . . 16_454 ?
O1 Cu1 Cu2 Cu2 -156.27(12) . . . 16_454 ?
Cu1 Cu1 Cu2 Cu2 51.762(16) 16_454 . . 16_454 ?
N22 Cu2 O31 C32 3.7(3) . . . . ?
N51 Cu2 O31 C32 70.4(5) . . . . ?
N41 Cu2 O31 C32 170.2(3) . . . . ?
O2 Cu2 O31 C32 -97.1(3) . . . . ?
Cu1 Cu2 O31 C32 9.7(3) . . . . ?
Cu2 Cu2 O31 C32 59.4(3) 16_454 . . . ?
N52 Cu1 O61 C62 -0.4(3) . . . . ?
N21 Cu1 O61 C62 63.0(6) . . . . ?
N11 Cu1 O61 C62 168.5(3) . . . . ?
O1 Cu1 O61 C62 -96.9(3) . . . . ?
Cu2 Cu1 O61 C62 4.5(3) . . . . ?
Cu1 Cu1 O61 C62 52.9(3) 16_454 . . . ?
Cu2 Cu1 O61 C62 76.3(3) 16_454 . . . ?
N52 Cu1 N11 C16 125.4(6) . . . . ?
N21 Cu1 N11 C16 -178.2(4) . . . . ?
O61 Cu1 N11 C16 15.3(4) . . . . ?
O1 Cu1 N11 C16 -81.6(4) . . . . ?
Cu2 Cu1 N11 C16 179.3(3) . . . . ?
Cu1 Cu1 N11 C16 95.0(3) 16_454 . . . ?
Cu2 Cu1 N11 C16 130.9(3) 16_454 . . . ?
N52 Cu1 N11 C12 -62.0(8) . . . . ?
N21 Cu1 N11 C12 -5.5(3) . . . . ?
O61 Cu1 N11 C12 -172.1(3) . . . . ?
O1 Cu1 N11 C12 91.0(3) . . . . ?
Cu2 Cu1 N11 C12 -8.1(3) . . . . ?
Cu1 Cu1 N11 C12 -92.3(3) 16_454 . . . ?
Cu2 Cu1 N11 C12 -56.4(3) 16_454 . . . ?
N52 Cu1 N21 C25 171.3(3) . . . . ?
N11 Cu1 N21 C25 1.1(3) . . . . ?
O61 Cu1 N21 C25 109.4(5) . . . . ?
O1 Cu1 N21 C25 -90.7(3) . . . . ?
Cu2 Cu1 N21 C25 178.2(4) . . . . ?
Cu1 Cu1 N21 C25 119.2(3) 16_454 . . . ?
Cu2 Cu1 N21 C25 94.0(3) 16_454 . . . ?
N52 Cu1 N21 N22 -2.4(4) . . . . ?
N11 Cu1 N21 N22 -172.7(4) . . . . ?
O61 Cu1 N21 N22 -64.3(7) . . . . ?
O1 Cu1 N21 N22 95.6(4) . . . . ?
Cu2 Cu1 N21 N22 4.5(3) . . . . ?
Cu1 Cu1 N21 N22 -54.6(4) 16_454 . . . ?
Cu2 Cu1 N21 N22 -79.8(4) 16_454 . . . ?
C25 N21 N22 C23 0.4(5) . . . . ?
Cu1 N21 N22 C23 174.6(3) . . . . ?
C25 N21 N22 Cu2 176.3(3) . . . . ?
Cu1 N21 N22 Cu2 -9.4(6) . . . . ?
N51 Cu2 N22 N21 12.6(4) . . . . ?
N41 Cu2 N22 N21 73.9(8) . . . . ?
O31 Cu2 N22 N21 178.1(4) . . . . ?
O2 Cu2 N22 N21 -93.5(4) . . . . ?
Cu1 Cu2 N22 N21 4.7(3) . . . . ?
Cu2 Cu2 N22 N21 101.7(4) 16_454 . . . ?
N51 Cu2 N22 C23 -171.8(3) . . . . ?
N41 Cu2 N22 C23 -110.5(6) . . . . ?
O31 Cu2 N22 C23 -6.3(3) . . . . ?
O2 Cu2 N22 C23 82.1(3) . . . . ?
Cu1 Cu2 N22 C23 -179.7(4) . . . . ?
Cu2 Cu2 N22 C23 -82.7(3) 16_454 . . . ?
N22 Cu2 N41 C46 118.6(6) . . . . ?
N51 Cu2 N41 C46 -178.7(4) . . . . ?
O31 Cu2 N41 C46 17.1(4) . . . . ?
O2 Cu2 N41 C46 -73.8(4) . . . . ?
Cu1 Cu2 N41 C46 177.4(3) . . . . ?
Cu2 Cu2 N41 C46 94.2(3) 16_454 . . . ?
N22 Cu2 N41 C42 -64.9(7) . . . . ?
N51 Cu2 N41 C42 -2.2(3) . . . . ?
O31 Cu2 N41 C42 -166.4(3) . . . . ?
O2 Cu2 N41 C42 102.8(3) . . . . ?
Cu1 Cu2 N41 C42 -6.0(3) . . . . ?
Cu2 Cu2 N41 C42 -89.2(3) 16_454 . . . ?
N22 Cu2 N51 N52 -5.2(4) . . . . ?
N41 Cu2 N51 N52 -173.1(4) . . . . ?
O31 Cu2 N51 N52 -70.2(6) . . . . ?
O2 Cu2 N51 N52 96.8(4) . . . . ?
Cu1 Cu2 N51 N52 2.7(3) . . . . ?
Cu2 Cu2 N51 N52 -59.7(4) 16_454 . . . ?
N22 Cu2 N51 C55 166.8(3) . . . . ?
N41 Cu2 N51 C55 -1.1(3) . . . . ?
O31 Cu2 N51 C55 101.8(5) . . . . ?
O2 Cu2 N51 C55 -91.2(3) . . . . ?
Cu1 Cu2 N51 C55 174.7(4) . . . . ?
Cu2 Cu2 N51 C55 112.3(3) 16_454 . . . ?
C55 N51 N52 C53 0.1(4) . . . . ?
Cu2 N51 N52 C53 172.6(3) . . . . ?
C55 N51 N52 Cu1 -178.0(3) . . . . ?
Cu2 N51 N52 Cu1 -5.5(6) . . . . ?
N21 Cu1 N52 N51 9.6(4) . . . . ?
N11 Cu1 N52 N51 64.9(8) . . . . ?
O61 Cu1 N52 N51 177.4(4) . . . . ?
O1 Cu1 N52 N51 -87.9(4) . . . . ?
Cu2 Cu1 N52 N51 2.7(3) . . . . ?
Cu1 Cu1 N52 N51 99.3(4) 16_454 . . . ?
Cu2 Cu1 N52 N51 59.3(4) 16_454 . . . ?
N21 Cu1 N52 C53 -168.3(3) . . . . ?
N11 Cu1 N52 C53 -113.1(6) . . . . ?
O61 Cu1 N52 C53 -0.6(3) . . . . ?
O1 Cu1 N52 C53 94.1(3) . . . . ?
Cu2 Cu1 N52 C53 -175.3(4) . . . . ?
Cu1 Cu1 N52 C53 -78.6(3) 16_454 . . . ?
Cu2 Cu1 N52 C53 -118.7(3) 16_454 . . . ?
C16 N11 C12 C13 1.0(6) . . . . ?
Cu1 N11 C12 C13 -172.3(3) . . . . ?
C16 N11 C12 C25 -178.1(3) . . . . ?
Cu1 N11 C12 C25 8.6(4) . . . . ?
N11 C12 C13 C14 -0.2(6) . . . . ?
C25 C12 C13 C14 178.8(4) . . . . ?
C12 C13 C14 C15 -1.3(7) . . . . ?
C13 C14 C15 C16 2.0(7) . . . . ?
C12 N11 C16 C15 -0.3(6) . . . . ?
Cu1 N11 C16 C15 172.0(3) . . . . ?
C14 C15 C16 N11 -1.2(7) . . . . ?
N21 N22 C23 C24 0.1(5) . . . . ?
Cu2 N22 C23 C24 -176.6(3) . . . . ?
N21 N22 C23 C32 -176.1(3) . . . . ?
Cu2 N22 C23 C32 7.2(4) . . . . ?
N22 C23 C24 C25 -0.5(4) . . . . ?
C32 C23 C24 C25 173.9(5) . . . . ?
N22 N21 C25 C24 -0.8(5) . . . . ?
Cu1 N21 C25 C24 -175.8(3) . . . . ?
N22 N21 C25 C12 178.3(3) . . . . ?
Cu1 N21 C25 C12 3.3(5) . . . . ?
C23 C24 C25 N21 0.8(5) . . . . ?
C23 C24 C25 C12 -178.0(4) . . . . ?
N11 C12 C25 N21 -7.8(5) . . . . ?
C13 C12 C25 N21 173.2(4) . . . . ?
N11 C12 C25 C24 171.0(4) . . . . ?
C13 C12 C25 C24 -8.1(8) . . . . ?
Cu2 O31 C32 N33 -177.6(3) . . . . ?
Cu2 O31 C32 C23 -0.9(4) . . . . ?
C34 N33 C32 O31 8.4(6) . . . . ?
C34 N33 C32 C23 -168.2(4) . . . . ?
N22 C23 C32 O31 -3.9(5) . . . . ?
C24 C23 C32 O31 -178.3(5) . . . . ?
N22 C23 C32 N33 172.9(4) . . . . ?
C24 C23 C32 N33 -1.5(8) . . . . ?
C32 N33 C34 C34 87.6(5) . . . 16_454 ?
C46 N41 C42 C43 0.0(6) . . . . ?
Cu2 N41 C42 C43 -176.9(3) . . . . ?
C46 N41 C42 C55 -178.5(3) . . . . ?
Cu2 N41 C42 C55 4.7(4) . . . . ?
N41 C42 C43 C44 -0.8(6) . . . . ?
C55 C42 C43 C44 177.5(4) . . . . ?
C42 C43 C44 C45 0.5(7) . . . . ?
C43 C44 C45 C46 0.6(7) . . . . ?
C42 N41 C46 C45 1.2(6) . . . . ?
Cu2 N41 C46 C45 177.6(3) . . . . ?
C44 C45 C46 N41 -1.5(7) . . . . ?
N51 N52 C53 C54 0.3(4) . . . . ?
Cu1 N52 C53 C54 178.7(3) . . . . ?
N51 N52 C53 C62 -177.1(3) . . . . ?
Cu1 N52 C53 C62 1.3(4) . . . . ?
N52 C53 C54 C55 -0.5(4) . . . . ?
C62 C53 C54 C55 175.7(5) . . . . ?
N52 N51 C55 C54 -0.4(5) . . . . ?
Cu2 N51 C55 C54 -174.2(3) . . . . ?
N52 N51 C55 C42 177.7(3) . . . . ?
Cu2 N51 C55 C42 3.9(4) . . . . ?
C53 C54 C55 N51 0.6(4) . . . . ?
C53 C54 C55 C42 -176.9(4) . . . . ?
N41 C42 C55 N51 -5.5(5) . . . . ?
C43 C42 C55 N51 176.1(4) . . . . ?
N41 C42 C55 C54 171.9(4) . . . . ?
C43 C42 C55 C54 -6.5(7) . . . . ?
Cu1 O61 C62 N63 -176.2(3) . . . . ?
Cu1 O61 C62 C53 1.3(4) . . . . ?
C64 N63 C62 O61 11.8(6) . . . . ?
C64 N63 C62 C53 -165.6(4) . . . . ?
N52 C53 C62 O61 -1.7(5) . . . . ?
C54 C53 C62 O61 -177.9(5) . . . . ?
N52 C53 C62 N63 175.8(4) . . . . ?
C54 C53 C62 N63 -0.4(7) . . . . ?
C62 N63 C64 C64 90.1(5) . . . 16_454 ?
